data_7120455
loop_
_publ_author_name
'Bagal, Dattatraya B. B'
'Park, Sung-Woo'
'Song, Hyun-Ji'
'Chang, Sukbok'

_publ_section_title
;
 Visible light sensitization of benzoyl azides: cascade cyclization toward
 oxindoles via a non-nitrene pathway
;
_journal_name_full 'Chem. Commun.'
_journal_paper_doi 10.1039/C7CC04852A
_journal_year 2017
_chemical_formula_moiety 'C19 H20 N2 O3'
_chemical_formula_sum 'C19 H20 N2 O3'
_chemical_formula_weight 324.37
_chemical_name_systematic
; 
 ? 
;
_space_group_IT_number 15
_symmetry_cell_setting monoclinic
_symmetry_space_group_name_Hall '-C 2yc'
_symmetry_space_group_name_H-M 'C 1 2/c 1'
_atom_sites_solution_hydrogens geom
_atom_sites_solution_primary direct
_atom_sites_solution_secondary difmap
_audit_creation_method SHELXTL
_audit_update_record
;
2016-09-21 deposited with the CCDC.
2017-07-17 downloaded from the CCDC.
;
_cell_angle_alpha 90.00
_cell_angle_beta 113.4471(11)
_cell_angle_gamma 90.00
_cell_formula_units_Z 8
_cell_length_a 17.4957(4)
_cell_length_b 13.0591(4)
_cell_length_c 16.2596(5)
_cell_measurement_reflns_used 9374
_cell_measurement_temperature 223(2)
_cell_measurement_theta_max 27.85
_cell_measurement_theta_min 2.54
_cell_volume 3408.21(17)
_computing_cell_refinement 'Bruker SAINT'
_computing_data_collection 'Bruker APEX2'
_computing_data_reduction 'Bruker SAINT'
_computing_molecular_graphics 'Bruker SHELXTL'
_computing_publication_material 'Bruker SHELXTL'
_computing_structure_refinement 'Bruker SHELXTL'
_computing_structure_solution 'Bruker SHELXTL'
_diffrn_ambient_temperature 223(2)
_diffrn_measured_fraction_theta_full 0.999
_diffrn_measured_fraction_theta_max 0.999
_diffrn_measurement_device_type 'PHOTON 100 CMOS'
_diffrn_measurement_method '\f and \w scans'
_diffrn_radiation_monochromator graphite
_diffrn_radiation_source 'fine-focus sealed tube'
_diffrn_radiation_type MoK\a
_diffrn_radiation_wavelength 0.71073
_diffrn_reflns_av_R_equivalents 0.0572
_diffrn_reflns_av_sigmaI/netI 0.0172
_diffrn_reflns_limit_h_max 23
_diffrn_reflns_limit_h_min -23
_diffrn_reflns_limit_k_max 17
_diffrn_reflns_limit_k_min -17
_diffrn_reflns_limit_l_max 21
_diffrn_reflns_limit_l_min -21
_diffrn_reflns_number 80577
_diffrn_reflns_theta_full 28.33
_diffrn_reflns_theta_max 28.33
_diffrn_reflns_theta_min 2.13
_exptl_absorpt_coefficient_mu 0.086
_exptl_absorpt_correction_T_max 0.9914
_exptl_absorpt_correction_T_min 0.9804
_exptl_absorpt_correction_type multi-scan
_exptl_absorpt_process_details 'Bruker SADABS'
_exptl_crystal_colour colourless
_exptl_crystal_density_diffrn 1.264
_exptl_crystal_density_method 'not measured'
_exptl_crystal_description Block
_exptl_crystal_F_000 1376
_exptl_crystal_size_max 0.23
_exptl_crystal_size_mid 0.15
_exptl_crystal_size_min 0.10
_refine_diff_density_max 0.245
_refine_diff_density_min -0.164
_refine_diff_density_rms 0.041
_refine_ls_extinction_method none
_refine_ls_goodness_of_fit_ref 1.040
_refine_ls_hydrogen_treatment constr
_refine_ls_matrix_type full
_refine_ls_number_parameters 220
_refine_ls_number_reflns 4246
_refine_ls_number_restraints 0
_refine_ls_restrained_S_all 1.040
_refine_ls_R_factor_all 0.0621
_refine_ls_R_factor_gt 0.0435
_refine_ls_shift/su_max 0.000
_refine_ls_shift/su_mean 0.000
_refine_ls_structure_factor_coef Fsqd
_refine_ls_weighting_details 'calc w=1/[\s^2^(Fo^2^)+(0.0443P)^2^+3.0587P] where P=(Fo^2^+2Fc^2^)/3'
_refine_ls_weighting_scheme calc
_refine_ls_wR_factor_gt 0.1073
_refine_ls_wR_factor_ref 0.1180
_reflns_number_gt 3262
_reflns_number_total 4246
_reflns_threshold_expression >2sigma(I)
_cod_data_source_file c7cc04852a2.cif
_cod_data_source_block No1
_cod_depositor_comments
;
The following automatic conversions were performed:

'_symmetry_cell_setting' value 'Monoclinic' changed to 'monoclinic'
according to
/home/data/users/saulius/crontab/automatic-downloads/rss-feeds/RSC/lib/dictionaries/cif_core.dic
dictionary named 'cif_core.dic' version 2.4.2 from 2011-04-26.

'_exptl_absorpt_correction_type' value 'Multi-scan' changed to
'multi-scan' according to
/home/data/users/saulius/crontab/automatic-downloads/rss-feeds/RSC/lib/dictionaries/cif_core.dic
dictionary named 'cif_core.dic' version 2.4.2 from 2011-04-26.

Automatic conversion script
Id: cif_fix_values 4973 2017-02-22 13:04:09Z antanas 
;
_cod_original_sg_symbol_H-M C2/c
_cod_database_code 7120455

loop_
_symmetry_equiv_pos_as_xyz
'x, y, z'
'-x, y, -z+1/2'
'x+1/2, y+1/2, z'
'-x+1/2, y+1/2, -z+1/2'
'-x, -y, -z'
'x, -y, z-1/2'
'-x+1/2, -y+1/2, -z'
'x+1/2, -y+1/2, z-1/2'

loop_
_atom_site_label
_atom_site_type_symbol
_atom_site_fract_x
_atom_site_fract_y
_atom_site_fract_z
_atom_site_U_iso_or_equiv
_atom_site_adp_type
_atom_site_occupancy
_atom_site_symmetry_multiplicity
_atom_site_calc_flag
_atom_site_refinement_flags
C1 C 0.14678(9) 0.97202(11) 0.09701(9) 0.0318(3) Uani 1 1 d .
O1 O 0.15979(7) 1.06098(8) 0.12377(8) 0.0448(3) Uani 1 1 d .
C2 C 0.07843(9) 0.90993(11) 0.10498(9) 0.0315(3) Uani 1 1 d .
C3 C 0.01071(10) 0.95969(11) 0.11084(11) 0.0382(3) Uani 1 1 d .
H3 H 0.0089 1.0316 0.1096 0.046 Uiso 1 1 calc R
C4 C -0.05422(10) 0.90594(12) 0.11847(11) 0.0419(4) Uani 1 1 d .
H4 H -0.0997 0.9412 0.1219 0.050 Uiso 1 1 calc R
C5 C -0.05190(10) 0.80019(12) 0.12106(12) 0.0414(4) Uani 1 1 d .
C6 C 0.01605(11) 0.74915(13) 0.11658(14) 0.0507(4) Uani 1 1 d .
H6 H 0.0182 0.6772 0.1192 0.061 Uiso 1 1 calc R
C7 C 0.08012(10) 0.80325(12) 0.10839(12) 0.0425(4) Uani 1 1 d .
H7 H 0.1256 0.7679 0.1051 0.051 Uiso 1 1 calc R
O2 O -0.11287(8) 0.73928(10) 0.12712(11) 0.0607(4) Uani 1 1 d .
C8 C -0.18385(12) 0.78742(15) 0.13177(15) 0.0595(5) Uani 1 1 d .
H8A H -0.1665 0.8310 0.1844 0.089 Uiso 1 1 calc R
H8B H -0.2220 0.7356 0.1357 0.089 Uiso 1 1 calc R
H8C H -0.2115 0.8285 0.0784 0.089 Uiso 1 1 calc R
N1 N 0.19264(7) 0.92455(9) 0.05835(8) 0.0307(3) Uani 1 1 d .
H1A H 0.1774 0.8642 0.0349 0.037 Uiso 1 1 calc R
C9 C 0.26637(8) 0.97086(10) 0.05475(9) 0.0304(3) Uani 1 1 d .
H9A H 0.2654 1.0447 0.0653 0.036 Uiso 1 1 calc R
H9B H 0.2655 0.9612 -0.0054 0.036 Uiso 1 1 calc R
C10 C 0.34720(8) 0.92538(10) 0.12412(8) 0.0260(3) Uani 1 1 d .
C11 C 0.35065(8) 0.81024(10) 0.10801(9) 0.0282(3) Uani 1 1 d .
O3 O 0.34669(7) 0.77097(8) 0.03812(7) 0.0397(3) Uani 1 1 d .
N2 N 0.35968(8) 0.75947(9) 0.18431(8) 0.0321(3) Uani 1 1 d .
C12 C 0.36128(8) 0.82803(10) 0.25191(9) 0.0282(3) Uani 1 1 d .
C13 C 0.37135(10) 0.80627(12) 0.33879(10) 0.0369(3) Uani 1 1 d .
H13 H 0.3786 0.7388 0.3607 0.044 Uiso 1 1 calc R
C14 C 0.37026(10) 0.88898(13) 0.39227(10) 0.0399(4) Uani 1 1 d .
H14 H 0.3772 0.8770 0.4518 0.048 Uiso 1 1 calc R
C15 C 0.35931(10) 0.98804(12) 0.36020(10) 0.0376(3) Uani 1 1 d .
H15 H 0.3581 1.0422 0.3977 0.045 Uiso 1 1 calc R
C16 C 0.35004(9) 1.00832(11) 0.27252(9) 0.0328(3) Uani 1 1 d .
H16 H 0.3428 1.0758 0.2506 0.039 Uiso 1 1 calc R
C17 C 0.35168(8) 0.92759(10) 0.21873(8) 0.0260(3) Uani 1 1 d .
C18 C 0.42318(9) 0.97617(12) 0.11690(10) 0.0351(3) Uani 1 1 d .
H18A H 0.4223 1.0491 0.1278 0.053 Uiso 1 1 calc R
H18B H 0.4217 0.9651 0.0573 0.053 Uiso 1 1 calc R
H18C H 0.4737 0.9465 0.1610 0.053 Uiso 1 1 calc R
C19 C 0.36586(13) 0.64901(12) 0.19350(12) 0.0521(5) Uani 1 1 d .
H19A H 0.3547 0.6183 0.1355 0.078 Uiso 1 1 calc R
H19B H 0.3255 0.6244 0.2160 0.078 Uiso 1 1 calc R
H19C H 0.4215 0.6305 0.2352 0.078 Uiso 1 1 calc R

loop_
_atom_site_aniso_label
_atom_site_aniso_U_11
_atom_site_aniso_U_22
_atom_site_aniso_U_33
_atom_site_aniso_U_23
_atom_site_aniso_U_13
_atom_site_aniso_U_12
C1 0.0360(7) 0.0264(7) 0.0300(7) -0.0043(5) 0.0098(6) 0.0028(5)
O1 0.0507(7) 0.0300(6) 0.0564(7) -0.0146(5) 0.0240(6) -0.0017(5)
C2 0.0357(7) 0.0288(7) 0.0294(7) -0.0030(5) 0.0121(6) 0.0039(6)
C3 0.0421(8) 0.0287(7) 0.0442(8) -0.0046(6) 0.0178(7) 0.0061(6)
C4 0.0405(8) 0.0380(8) 0.0516(9) -0.0021(7) 0.0229(7) 0.0098(6)
C5 0.0423(8) 0.0350(8) 0.0525(10) 0.0027(7) 0.0249(7) 0.0038(6)
C6 0.0529(10) 0.0278(7) 0.0835(13) 0.0056(8) 0.0399(10) 0.0078(7)
C7 0.0414(8) 0.0316(8) 0.0624(11) 0.0016(7) 0.0292(8) 0.0081(6)
O2 0.0519(7) 0.0416(7) 0.1064(11) 0.0084(7) 0.0501(8) 0.0065(6)
C8 0.0472(10) 0.0560(11) 0.0879(15) 0.0108(10) 0.0403(10) 0.0096(8)
N1 0.0326(6) 0.0253(6) 0.0330(6) -0.0080(5) 0.0117(5) -0.0020(4)
C9 0.0365(7) 0.0275(7) 0.0264(7) 0.0006(5) 0.0118(6) -0.0008(5)
C10 0.0313(6) 0.0237(6) 0.0235(6) -0.0015(5) 0.0112(5) -0.0034(5)
C11 0.0296(6) 0.0272(7) 0.0297(7) -0.0043(5) 0.0138(5) -0.0019(5)
O3 0.0520(6) 0.0356(6) 0.0356(6) -0.0114(5) 0.0219(5) -0.0033(5)
N2 0.0434(7) 0.0222(6) 0.0325(6) -0.0013(5) 0.0170(5) -0.0003(5)
C12 0.0317(7) 0.0265(6) 0.0279(7) -0.0009(5) 0.0134(5) -0.0036(5)
C13 0.0469(8) 0.0326(8) 0.0334(8) 0.0057(6) 0.0183(6) -0.0046(6)
C14 0.0478(9) 0.0490(9) 0.0269(7) 0.0006(6) 0.0193(6) -0.0061(7)
C15 0.0444(8) 0.0407(8) 0.0304(7) -0.0092(6) 0.0179(6) -0.0023(6)
C16 0.0399(7) 0.0274(7) 0.0301(7) -0.0028(5) 0.0130(6) 0.0001(6)
C17 0.0276(6) 0.0269(6) 0.0240(6) 0.0001(5) 0.0108(5) -0.0017(5)
C18 0.0370(7) 0.0384(8) 0.0321(7) -0.0001(6) 0.0161(6) -0.0083(6)
C19 0.0824(13) 0.0235(7) 0.0511(10) 0.0012(7) 0.0272(9) 0.0032(8)

loop_
_atom_type_symbol
_atom_type_description
_atom_type_scat_dispersion_real
_atom_type_scat_dispersion_imag
_atom_type_scat_source
C C 0.0033 0.0016 'International Tables Vol C Tables 4.2.6.8 and 6.1.1.4'
H H 0.0000 0.0000 'International Tables Vol C Tables 4.2.6.8 and 6.1.1.4'
N N 0.0061 0.0033 'International Tables Vol C Tables 4.2.6.8 and 6.1.1.4'
O O 0.0106 0.0060 'International Tables Vol C Tables 4.2.6.8 and 6.1.1.4'

loop_
_geom_angle_atom_site_label_1
_geom_angle_atom_site_label_2
_geom_angle_atom_site_label_3
_geom_angle
O1 C1 N1 122.52(14)
O1 C1 C2 121.63(13)
N1 C1 C2 115.84(12)
C3 C2 C7 118.07(14)
C3 C2 C1 119.15(13)
C7 C2 C1 122.77(13)
C4 C3 C2 121.54(14)
C4 C3 H3 119.2
C2 C3 H3 119.2
C5 C4 C3 119.68(14)
C5 C4 H4 120.2
C3 C4 H4 120.2
O2 C5 C4 124.77(14)
O2 C5 C6 115.69(14)
C4 C5 C6 119.54(15)
C7 C6 C5 120.38(15)
C7 C6 H6 119.8
C5 C6 H6 119.8
C6 C7 C2 120.79(14)
C6 C7 H7 119.6
C2 C7 H7 119.6
C5 O2 C8 118.08(14)
O2 C8 H8A 109.5
O2 C8 H8B 109.5
H8A C8 H8B 109.5
O2 C8 H8C 109.5
H8A C8 H8C 109.5
H8B C8 H8C 109.5
C1 N1 C9 122.09(11)
C1 N1 H1A 119.0
C9 N1 H1A 119.0
N1 C9 C10 112.59(11)
N1 C9 H9A 109.1
C10 C9 H9A 109.1
N1 C9 H9B 109.1
C10 C9 H9B 109.1
H9A C9 H9B 107.8
C17 C10 C18 112.04(11)
C17 C10 C11 101.74(10)
C18 C10 C11 108.52(11)
C17 C10 C9 113.62(11)
C18 C10 C9 110.50(11)
C11 C10 C9 109.98(11)
O3 C11 N2 125.91(13)
O3 C11 C10 125.37(12)
N2 C11 C10 108.72(11)
C11 N2 C12 111.17(11)
C11 N2 C19 123.80(12)
C12 N2 C19 125.04(12)
C13 C12 C17 122.35(13)
C13 C12 N2 128.43(13)
C17 C12 N2 109.22(11)
C12 C13 C14 116.83(14)
C12 C13 H13 121.6
C14 C13 H13 121.6
C15 C14 C13 121.74(13)
C15 C14 H14 119.1
C13 C14 H14 119.1
C14 C15 C16 120.45(14)
C14 C15 H15 119.8
C16 C15 H15 119.8
C17 C16 C15 118.71(13)
C17 C16 H16 120.6
C15 C16 H16 120.6
C16 C17 C12 119.90(12)
C16 C17 C10 131.01(12)
C12 C17 C10 109.07(11)
C10 C18 H18A 109.5
C10 C18 H18B 109.5
H18A C18 H18B 109.5
C10 C18 H18C 109.5
H18A C18 H18C 109.5
H18B C18 H18C 109.5
N2 C19 H19A 109.5
N2 C19 H19B 109.5
H19A C19 H19B 109.5
N2 C19 H19C 109.5
H19A C19 H19C 109.5
H19B C19 H19C 109.5

loop_
_geom_bond_atom_site_label_1
_geom_bond_atom_site_label_2
_geom_bond_distance
C1 O1 1.2296(17)
C1 N1 1.3508(17)
C1 C2 1.493(2)
C2 C3 1.3873(19)
C2 C7 1.394(2)
C3 C4 1.382(2)
C3 H3 0.9400
C4 C5 1.382(2)
C4 H4 0.9400
C5 O2 1.3653(19)
C5 C6 1.390(2)
C6 C7 1.376(2)
C6 H6 0.9400
C7 H7 0.9400
O2 C8 1.420(2)
C8 H8A 0.9700
C8 H8B 0.9700
C8 H8C 0.9700
N1 C9 1.4468(17)
N1 H1A 0.8700
C9 C10 1.5347(18)
C9 H9A 0.9800
C9 H9B 0.9800
C10 C17 1.5091(17)
C10 C18 1.5313(18)
C10 C11 1.5317(18)
C11 O3 1.2233(16)
C11 N2 1.3592(18)
N2 C12 1.4094(17)
N2 C19 1.4499(18)
C12 C13 1.3816(19)
C12 C17 1.3919(18)
C13 C14 1.392(2)
C13 H13 0.9400
C14 C15 1.379(2)
C14 H14 0.9400
C15 C16 1.394(2)
C15 H15 0.9400
C16 C17 1.3775(19)
C16 H16 0.9400
C18 H18A 0.9700
C18 H18B 0.9700
C18 H18C 0.9700
C19 H19A 0.9700
C19 H19B 0.9700
C19 H19C 0.9700

loop_
_geom_torsion_atom_site_label_1
_geom_torsion_atom_site_label_2
_geom_torsion_atom_site_label_3
_geom_torsion_atom_site_label_4
_geom_torsion
O1 C1 C2 C3 24.0(2)
N1 C1 C2 C3 -155.67(13)
O1 C1 C2 C7 -154.87(16)
N1 C1 C2 C7 25.5(2)
C7 C2 C3 C4 -1.0(2)
C1 C2 C3 C4 -179.90(14)
C2 C3 C4 C5 0.5(3)
C3 C4 C5 O2 -178.99(16)
C3 C4 C5 C6 0.4(3)
O2 C5 C6 C7 178.60(18)
C4 C5 C6 C7 -0.9(3)
C5 C6 C7 C2 0.4(3)
C3 C2 C7 C6 0.5(3)
C1 C2 C7 C6 179.41(16)
C4 C5 O2 C8 -0.5(3)
C6 C5 O2 C8 -179.91(18)
O1 C1 N1 C9 7.2(2)
C2 C1 N1 C9 -173.17(12)
C1 N1 C9 C10 102.99(15)
N1 C9 C10 C17 -53.63(15)
N1 C9 C10 C18 179.44(11)
N1 C9 C10 C11 59.65(14)
C17 C10 C11 O3 178.09(13)
C18 C10 C11 O3 -63.62(17)
C9 C10 C11 O3 57.36(17)
C17 C10 C11 N2 -2.54(14)
C18 C10 C11 N2 115.74(12)
C9 C10 C11 N2 -123.27(12)
O3 C11 N2 C12 -179.50(13)
C10 C11 N2 C12 1.14(15)
O3 C11 N2 C19 -0.1(2)
C10 C11 N2 C19 -179.49(14)
C11 N2 C12 C13 -178.40(14)
C19 N2 C12 C13 2.2(2)
C11 N2 C12 C17 0.94(16)
C19 N2 C12 C17 -178.42(15)
C17 C12 C13 C14 1.0(2)
N2 C12 C13 C14 -179.79(14)
C12 C13 C14 C15 0.3(2)
C13 C14 C15 C16 -0.9(2)
C14 C15 C16 C17 0.3(2)
C15 C16 C17 C12 0.9(2)
C15 C16 C17 C10 -176.98(13)
C13 C12 C17 C16 -1.5(2)
N2 C12 C17 C16 179.07(12)
C13 C12 C17 C10 176.75(13)
N2 C12 C17 C10 -2.64(15)
C18 C10 C17 C16 65.41(19)
C11 C10 C17 C16 -178.86(14)
C9 C10 C17 C16 -60.71(19)
C18 C10 C17 C12 -112.63(13)
C11 C10 C17 C12 3.10(14)
C9 C10 C17 C12 121.25(12)
